data_1571887
loop_
_publ_author_name
'Zhao, Yankun'
'Yan, Hongya'
'Zhang, Yulian'
'Zhou, Tao'
'Tian, Mengxing'
'Zhang, Chongzhou'
'Yuan, Shan'
'Qiu, Hanyue'
'He, Ling'
'Zhang, Min'

_publ_section_title
;
 Catalytic asymmetric intramolecular propargylation of cyclopropanols to
 access the cuparane core.
;
_journal_issue 28
_journal_name_full 'Chemical science'
_journal_page_first 10963
_journal_page_last 10968
_journal_paper_doi 10.1039/d4sc02504k
_journal_volume 15
_journal_year 2024
_chemical_absolute_configuration unk
_chemical_formula_moiety 'C23 H24 O2'
_chemical_formula_sum 'C23 H24 O2'
_chemical_formula_weight 332.42
_space_group_crystal_system orthorhombic
_space_group_IT_number 19
_space_group_name_Hall 'P 2ac 2ab'
_space_group_name_H-M_alt 'P 21 21 21'
_atom_sites_solution_hydrogens geom
_atom_sites_solution_primary dual
_audit_creation_date 2022-10-24
_audit_creation_method
;
Olex2 1.5
(compiled 2021.10.07 svn.r9718050b for OlexSys, GUI svn.r6410)
;
_audit_update_record
;
2023-12-22 deposited with the CCDC.	2024-06-10 downloaded from the CCDC.
;
_cell_angle_alpha 90
_cell_angle_beta 90
_cell_angle_gamma 90
_cell_formula_units_Z 4
_cell_length_a 6.6478(3)
_cell_length_b 10.5086(5)
_cell_length_c 26.9042(15)
_cell_measurement_reflns_used 2657
_cell_measurement_temperature 293
_cell_measurement_theta_max 26.3720
_cell_measurement_theta_min 3.9280
_cell_volume 1879.50(16)
_computing_cell_refinement 'CrysAlisPro 1.171.41.117a (Rigaku OD, 2021)'
_computing_data_collection 'CrysAlisPro 1.171.41.117a (Rigaku OD, 2021)'
_computing_data_reduction 'CrysAlisPro 1.171.41.117a (Rigaku OD, 2021)'
_computing_molecular_graphics 'Olex2 1.5 (Dolomanov et al., 2009)'
_computing_publication_material 'Olex2 1.5 (Dolomanov et al., 2009)'
_computing_structure_refinement 'SHELXL 2018/3 (Sheldrick, 2015)'
_computing_structure_solution 'SHELXT 2018/2 (Sheldrick, 2018)'
_diffrn_ambient_temperature 293
_diffrn_detector 'CCD plate'
_diffrn_detector_area_resol_mean 16.0892
_diffrn_detector_type Eos
_diffrn_measured_fraction_theta_full 0.997
_diffrn_measured_fraction_theta_max 0.888
_diffrn_measurement_details
;
List of Runs (angles in degrees, time in seconds):

  # Type    Start    End  Width  t~exp~   \w     \q     \k     \f   Frames
#--------------------------------------------------------------------------
  1  \w    -40.00  42.00   1.00   18.00    --   18.74 -38.00-150.00   82
  2  \w    -24.00  51.00   1.00   18.00    --   18.74  19.00  90.00   75
  3  \w    -27.00  -2.00   1.00   18.00    --  -18.85 -77.00 120.00   25
;
_diffrn_measurement_device 'four-circle diffractometer'
_diffrn_measurement_device_type 'SuperNova, Single source at offset/far, Eos'
_diffrn_measurement_method '\w scans'
_diffrn_orient_matrix_type 'CrysAlisPro convention (1999,Acta A55,543-557)'
_diffrn_orient_matrix_UB_11 0.0779480000
_diffrn_orient_matrix_UB_12 -0.0416942000
_diffrn_orient_matrix_UB_13 -0.0076626000
_diffrn_orient_matrix_UB_21 -0.0092972000
_diffrn_orient_matrix_UB_22 -0.0340855000
_diffrn_orient_matrix_UB_23 0.0226483000
_diffrn_orient_matrix_UB_31 -0.0721812000
_diffrn_orient_matrix_UB_32 -0.0406674000
_diffrn_orient_matrix_UB_33 -0.0111527000
_diffrn_radiation_monochromator mirror
_diffrn_radiation_probe x-ray
_diffrn_radiation_type 'Mo K\a'
_diffrn_radiation_wavelength 0.71073
_diffrn_reflns_av_R_equivalents 0.0309
_diffrn_reflns_av_unetI/netI 0.0591
_diffrn_reflns_Laue_measured_fraction_full 0.997
_diffrn_reflns_Laue_measured_fraction_max 0.888
_diffrn_reflns_limit_h_max 8
_diffrn_reflns_limit_h_min -8
_diffrn_reflns_limit_k_max 14
_diffrn_reflns_limit_k_min -8
_diffrn_reflns_limit_l_max 33
_diffrn_reflns_limit_l_min -33
_diffrn_reflns_number 6986
_diffrn_reflns_point_group_measured_fraction_full 0.998
_diffrn_reflns_point_group_measured_fraction_max 0.860
_diffrn_reflns_theta_full 25.242
_diffrn_reflns_theta_max 28.866
_diffrn_reflns_theta_min 3.418
_diffrn_source 'micro-focus sealed X-ray tube'
_diffrn_source_type 'SuperNova (Mo) X-ray Source'
_exptl_absorpt_coefficient_mu 0.073
_exptl_absorpt_correction_T_max 1.00000
_exptl_absorpt_correction_T_min 0.91462
_exptl_absorpt_correction_type multi-scan
_exptl_absorpt_process_details
;
CrysAlisPro 1.171.41.117a (Rigaku Oxford Diffraction, 2021)
Empirical absorption correction using spherical harmonics,
implemented in SCALE3 ABSPACK scaling algorithm.
;
_exptl_crystal_colour 'clear light colourless'
_exptl_crystal_colour_lustre clear
_exptl_crystal_colour_modifier light
_exptl_crystal_colour_primary colourless
_exptl_crystal_density_diffrn 1.175
_exptl_crystal_description block
_exptl_crystal_F_000 712
_exptl_crystal_size_max 0.31
_exptl_crystal_size_mid 0.27
_exptl_crystal_size_min 0.22
_refine_diff_density_max 0.180
_refine_diff_density_min -0.169
_refine_diff_density_rms 0.042
_refine_ls_abs_structure_details
;
 Flack x determined using 902 quotients [(I+)-(I-)]/[(I+)+(I-)]
 (Parsons, Flack and Wagner, Acta Cryst. B69 (2013) 249-259).
;
_refine_ls_abs_structure_Flack -1.3(10)
_refine_ls_extinction_method none
_refine_ls_goodness_of_fit_ref 1.065
_refine_ls_hydrogen_treatment constr
_refine_ls_matrix_type full
_refine_ls_number_parameters 229
_refine_ls_number_reflns 4231
_refine_ls_number_restraints 0
_refine_ls_restrained_S_all 1.065
_refine_ls_R_factor_all 0.0800
_refine_ls_R_factor_gt 0.0556
_refine_ls_shift/su_max 0.000
_refine_ls_shift/su_mean 0.000
_refine_ls_structure_factor_coef Fsqd
_refine_ls_weighting_details 'w=1/[\s^2^(Fo^2^)+(0.0456P)^2^+0.3098P] where P=(Fo^2^+2Fc^2^)/3'
_refine_ls_weighting_scheme calc
_refine_ls_wR_factor_gt 0.1219
_refine_ls_wR_factor_ref 0.1392
_reflns_Friedel_coverage 0.684
_reflns_Friedel_fraction_full 1.000
_reflns_Friedel_fraction_max 0.823
_reflns_number_gt 3112
_reflns_number_total 4231
_reflns_threshold_expression 'I > 2\s(I)'
_cod_data_source_file d4sc02504k2.cif
_cod_data_source_block 20221024-zyk10066-1-1
_cod_depositor_comments 'Adding full bibliography for 1571886--1571889.cif.'
_cod_database_code 1571887
_shelx_shelxl_version_number 2018/3
_chemical_oxdiff_formula 'C23 H24 O2'
_shelx_space_group_comment
;
The symmetry employed for this shelxl refinement is uniquely defined
by the following loop, which should always be used as a source of
symmetry information in preference to the above space-group names.
They are only intended as comments.
;
_olex2_refinement_description
;
1. Fixed Uiso
 At 1.2 times of:
  All C(H) groups, All C(H,H) groups
 At 1.5 times of:
  All C(H,H,H) groups
2.a Ternary CH refined with riding coordinates:
 C00F(H00F)
2.b Secondary CH2 refined with riding coordinates:
 C00B(H00B,H00C), C00H(H00H,H00I)
2.c Aromatic/amide H refined with riding coordinates:
 C009(H009), C00A(H00A), C00C(H00D), C00D(H00E), C00G(H00G), C00I(H00J),
 C00L(H00Q), C00M(H00R), C00N(H00S)
2.d Idealised Me refined as rotating group:
 C00J(H00K,H00L,H00M), C00K(H00N,H00O,H00P), C00O(H00T,H00U,H00V)
2.e :
 C00P(H00W)
;
_olex2_submission_special_instructions 'No special instructions were received'
_oxdiff_exptl_absorpt_empirical_details
;
Empirical correction (ABSPACK) includes:
- Absorption correction using spherical harmonics
- Frame scaling
;
_oxdiff_exptl_absorpt_empirical_full_max 1.202
_oxdiff_exptl_absorpt_empirical_full_min 0.870

loop_
_space_group_symop_operation_xyz
'x, y, z'
'-x+1/2, -y, z+1/2'
'-x, y+1/2, -z+1/2'
'x+1/2, -y+1/2, -z'

loop_
_atom_site_label
_atom_site_type_symbol
_atom_site_fract_x
_atom_site_fract_y
_atom_site_fract_z
_atom_site_U_iso_or_equiv
_atom_site_adp_type
_atom_site_occupancy
_atom_site_site_symmetry_order
_atom_site_calc_flag
_atom_site_refinement_flags_posn
_atom_site_refinement_flags_adp
_atom_site_refinement_flags_occupancy
_atom_site_disorder_assembly
_atom_site_disorder_group
O001 O -0.0836(4) 0.0700(2) 0.33784(10) 0.0621(8) Uani 1 1 d . . . . .
O002 O 0.7260(4) 0.3563(3) 0.12394(10) 0.0634(8) Uani 1 1 d . . . . .
C003 C 0.4162(5) 0.2228(3) 0.24850(12) 0.0408(8) Uani 1 1 d . . . . .
C004 C 0.6347(5) 0.3093(3) 0.16578(13) 0.0444(8) Uani 1 1 d . . . . .
C005 C 0.0367(4) 0.3773(3) 0.38467(11) 0.0355(7) Uani 1 1 d . . . . .
C006 C -0.0248(5) 0.2368(3) 0.39860(12) 0.0402(8) Uani 1 1 d . . . . .
C007 C 0.0970(5) 0.4594(3) 0.42962(13) 0.0397(8) Uani 1 1 d . . . . .
C008 C -0.1316(5) 0.4411(3) 0.35904(13) 0.0430(8) Uani 1 1 d . . . . .
C009 C 0.2928(5) 0.5002(3) 0.43775(14) 0.0498(9) Uani 1 1 d . . . . .
H009 H 0.394189 0.476240 0.415857 0.060 Uiso 1 1 calc R U . . .
C00A C 0.6084(5) 0.1806(3) 0.23900(13) 0.0469(8) Uani 1 1 d . . . . .
H00A H 0.666333 0.122172 0.260660 0.056 Uiso 1 1 calc R U . . .
C00B C 0.2061(5) 0.3561(3) 0.34555(12) 0.0403(8) Uani 1 1 d . . . . .
H00B H 0.225852 0.431878 0.325566 0.048 Uiso 1 1 calc R U . . .
H00C H 0.332037 0.334504 0.361691 0.048 Uiso 1 1 calc R U . . .
C00C C 0.3376(5) 0.3137(3) 0.21638(13) 0.0460(8) Uani 1 1 d . . . . .
H00D H 0.210237 0.346877 0.222503 0.055 Uiso 1 1 calc R U . . .
C00D C 0.7195(5) 0.2220(3) 0.19828(14) 0.0483(9) Uani 1 1 d . . . . .
H00E H 0.848988 0.191513 0.192905 0.058 Uiso 1 1 calc R U . . .
C00E C -0.0027(5) 0.1701(3) 0.34830(12) 0.0425(8) Uani 1 1 d . . . . .
C00F C 0.1316(5) 0.2456(3) 0.31349(13) 0.0415(8) Uani 1 1 d . . . . .
H00F H 0.047741 0.280515 0.286815 0.050 Uiso 1 1 calc R U . . .
C00G C 0.4444(5) 0.3559(3) 0.17561(14) 0.0495(9) Uani 1 1 d . . . . .
H00G H 0.387878 0.416271 0.154542 0.059 Uiso 1 1 calc R U . . .
C00H C 0.2946(6) 0.1621(3) 0.28987(14) 0.0512(9) Uani 1 1 d . . . . .
H00H H 0.386684 0.135516 0.315826 0.061 Uiso 1 1 calc R U . . .
H00I H 0.230873 0.086110 0.276819 0.061 Uiso 1 1 calc R U . . .
C00I C -0.0488(6) 0.4977(4) 0.46322(15) 0.0541(10) Uani 1 1 d . . . . .
H00J H -0.181468 0.472594 0.458305 0.065 Uiso 1 1 calc R U . . .
C00J C 0.9184(5) 0.3081(4) 0.11100(16) 0.0630(11) Uani 1 1 d . . . . .
H00K H 0.956106 0.339609 0.078832 0.094 Uiso 1 1 calc R U . . .
H00L H 0.913755 0.216801 0.110213 0.094 Uiso 1 1 calc R U . . .
H00M H 1.015435 0.335227 0.135200 0.094 Uiso 1 1 calc R U . . .
C00K C 0.1309(7) 0.1749(4) 0.43318(14) 0.0620(11) Uani 1 1 d . . . . .
H00N H 0.262972 0.185084 0.419302 0.093 Uiso 1 1 calc R U . . .
H00O H 0.101384 0.085895 0.436625 0.093 Uiso 1 1 calc R U . . .
H00P H 0.125672 0.214973 0.465215 0.093 Uiso 1 1 calc R U . . .
C00L C -0.0016(7) 0.5728(4) 0.50406(15) 0.0648(11) Uani 1 1 d . . . . .
H00Q H -0.101442 0.596103 0.526495 0.078 Uiso 1 1 calc R U . . .
C00M C 0.3386(6) 0.5769(4) 0.47851(16) 0.0635(12) Uani 1 1 d . . . . .
H00R H 0.470358 0.604004 0.483375 0.076 Uiso 1 1 calc R U . . .
C00N C 0.1934(7) 0.6126(4) 0.51123(16) 0.0648(11) Uani 1 1 d . . . . .
H00S H 0.225684 0.663583 0.538327 0.078 Uiso 1 1 calc R U . . .
C00O C -0.2354(6) 0.2176(4) 0.41967(17) 0.0662(12) Uani 1 1 d . . . . .
H00T H -0.241042 0.250935 0.452862 0.099 Uiso 1 1 calc R U . . .
H00U H -0.266502 0.128363 0.420249 0.099 Uiso 1 1 calc R U . . .
H00V H -0.331369 0.261267 0.399188 0.099 Uiso 1 1 calc R U . . .
C00P C -0.2623(6) 0.4920(5) 0.33809(17) 0.0686(12) Uani 1 1 d . . . . .
H00W H -0.366497 0.532700 0.321378 0.082 Uiso 1 1 calc R U . . .

loop_
_atom_site_aniso_label
_atom_site_aniso_U_11
_atom_site_aniso_U_22
_atom_site_aniso_U_33
_atom_site_aniso_U_23
_atom_site_aniso_U_13
_atom_site_aniso_U_12
O001 0.0743(18) 0.0526(15) 0.0595(17) -0.0034(13) -0.0053(15) -0.0245(15)
O002 0.0521(14) 0.0753(19) 0.0629(18) 0.0202(15) 0.0137(14) 0.0080(14)
C003 0.0507(18) 0.0356(17) 0.0361(18) -0.0054(13) -0.0031(16) 0.0005(16)
C004 0.0431(17) 0.0447(18) 0.045(2) 0.0021(16) 0.0001(16) -0.0022(16)
C005 0.0312(15) 0.0378(16) 0.0374(18) 0.0019(13) 0.0002(14) -0.0013(14)
C006 0.0443(17) 0.0386(17) 0.0376(18) 0.0072(14) -0.0028(15) -0.0072(15)
C007 0.0407(17) 0.0376(17) 0.0407(19) 0.0007(13) 0.0002(16) 0.0010(15)
C008 0.0399(17) 0.0450(18) 0.044(2) 0.0099(16) 0.0016(16) -0.0016(16)
C009 0.0448(18) 0.050(2) 0.055(2) -0.0078(18) -0.0065(18) 0.0027(18)
C00A 0.053(2) 0.0420(18) 0.046(2) 0.0021(15) -0.0103(17) 0.0046(17)
C00B 0.0366(16) 0.0400(17) 0.0444(19) 0.0010(15) 0.0045(15) -0.0034(15)
C00C 0.0463(18) 0.0423(18) 0.049(2) 0.0021(16) 0.0047(17) 0.0084(16)
C00D 0.0393(17) 0.051(2) 0.055(2) -0.0015(17) -0.0060(17) 0.0039(17)
C00E 0.0448(17) 0.0394(18) 0.0434(19) 0.0064(15) -0.0066(16) -0.0045(16)
C00F 0.0500(19) 0.0388(17) 0.0356(18) -0.0006(14) -0.0017(16) -0.0044(17)
C00G 0.051(2) 0.046(2) 0.051(2) 0.0089(16) -0.0008(18) 0.0093(18)
C00H 0.067(2) 0.0424(19) 0.044(2) -0.0020(16) 0.0062(19) 0.0026(18)
C00I 0.049(2) 0.056(2) 0.057(2) -0.0079(19) 0.0075(19) -0.0014(18)
C00J 0.057(2) 0.064(2) 0.068(3) 0.002(2) 0.015(2) 0.003(2)
C00K 0.088(3) 0.049(2) 0.049(2) 0.0090(18) -0.023(2) 0.003(2)
C00L 0.082(3) 0.063(3) 0.050(2) -0.009(2) 0.005(2) 0.009(2)
C00M 0.055(2) 0.063(2) 0.072(3) -0.018(2) -0.017(2) 0.001(2)
C00N 0.083(3) 0.058(2) 0.054(2) -0.0137(19) -0.020(2) 0.010(2)
C00O 0.064(2) 0.063(3) 0.072(3) 0.008(2) 0.024(2) -0.017(2)
C00P 0.050(2) 0.084(3) 0.072(3) 0.033(2) -0.004(2) 0.010(2)

loop_
_atom_type_symbol
_atom_type_description
_atom_type_scat_dispersion_real
_atom_type_scat_dispersion_imag
_atom_type_scat_source
C C 0.0033 0.0016 'International Tables Vol C Tables 4.2.6.8 and 6.1.1.4'
H H 0.0000 0.0000 'International Tables Vol C Tables 4.2.6.8 and 6.1.1.4'
O O 0.0106 0.0060 'International Tables Vol C Tables 4.2.6.8 and 6.1.1.4'

loop_
_geom_angle_atom_site_label_1
_geom_angle_atom_site_label_2
_geom_angle_atom_site_label_3
_geom_angle
_geom_angle_site_symmetry_1
_geom_angle_site_symmetry_3
_geom_angle_publ_flag
C004 O002 C00J 118.2(3) . . ?
C00A C003 C00C 117.0(3) . . ?
C00A C003 C00H 119.7(3) . . ?
C00C C003 C00H 123.0(3) . . ?
O002 C004 C00D 125.2(3) . . ?
O002 C004 C00G 115.8(3) . . ?
C00G C004 C00D 119.1(3) . . ?
C007 C005 C006 113.9(3) . . ?
C007 C005 C00B 115.0(2) . . ?
C008 C005 C006 109.9(3) . . ?
C008 C005 C007 108.1(3) . . ?
C008 C005 C00B 107.3(3) . . ?
C00B C005 C006 102.4(2) . . ?
C00E C006 C005 101.2(2) . . ?
C00E C006 C00K 106.0(3) . . ?
C00K C006 C005 111.5(3) . . ?
C00O C006 C005 116.8(3) . . ?
C00O C006 C00E 110.9(3) . . ?
C00O C006 C00K 109.7(3) . . ?
C009 C007 C005 122.8(3) . . ?
C00I C007 C005 119.6(3) . . ?
C00I C007 C009 117.6(3) . . ?
C00P C008 C005 178.8(4) . . ?
C007 C009 H009 119.7 . . ?
C007 C009 C00M 120.5(4) . . ?
C00M C009 H009 119.7 . . ?
C003 C00A H00A 118.7 . . ?
C003 C00A C00D 122.6(3) . . ?
C00D C00A H00A 118.7 . . ?
C005 C00B H00B 110.8 . . ?
C005 C00B H00C 110.8 . . ?
H00B C00B H00C 108.9 . . ?
C00F C00B C005 104.8(2) . . ?
C00F C00B H00B 110.8 . . ?
C00F C00B H00C 110.8 . . ?
C003 C00C H00D 119.3 . . ?
C00G C00C C003 121.4(3) . . ?
C00G C00C H00D 119.3 . . ?
C004 C00D C00A 119.2(3) . . ?
C004 C00D H00E 120.4 . . ?
C00A C00D H00E 120.4 . . ?
O001 C00E C006 124.0(3) . . ?
O001 C00E C00F 124.8(3) . . ?
C00F C00E C006 111.3(3) . . ?
C00B C00F H00F 108.2 . . ?
C00B C00F C00H 116.1(3) . . ?
C00E C00F C00B 103.8(3) . . ?
C00E C00F H00F 108.2 . . ?
C00E C00F C00H 111.9(3) . . ?
C00H C00F H00F 108.2 . . ?
C004 C00G H00G 119.7 . . ?
C00C C00G C004 120.6(3) . . ?
C00C C00G H00G 119.7 . . ?
C003 C00H C00F 116.2(3) . . ?
C003 C00H H00H 108.2 . . ?
C003 C00H H00I 108.2 . . ?
C00F C00H H00H 108.2 . . ?
C00F C00H H00I 108.2 . . ?
H00H C00H H00I 107.4 . . ?
C007 C00I H00J 119.2 . . ?
C007 C00I C00L 121.5(4) . . ?
C00L C00I H00J 119.2 . . ?
O002 C00J H00K 109.5 . . ?
O002 C00J H00L 109.5 . . ?
O002 C00J H00M 109.5 . . ?
H00K C00J H00L 109.5 . . ?
H00K C00J H00M 109.5 . . ?
H00L C00J H00M 109.5 . . ?
C006 C00K H00N 109.5 . . ?
C006 C00K H00O 109.5 . . ?
C006 C00K H00P 109.5 . . ?
H00N C00K H00O 109.5 . . ?
H00N C00K H00P 109.5 . . ?
H00O C00K H00P 109.5 . . ?
C00I C00L H00Q 120.1 . . ?
C00N C00L C00I 119.8(4) . . ?
C00N C00L H00Q 120.1 . . ?
C009 C00M H00R 119.6 . . ?
C00N C00M C009 120.9(4) . . ?
C00N C00M H00R 119.6 . . ?
C00L C00N H00S 120.2 . . ?
C00M C00N C00L 119.7(4) . . ?
C00M C00N H00S 120.2 . . ?
C006 C00O H00T 109.5 . . ?
C006 C00O H00U 109.5 . . ?
C006 C00O H00V 109.5 . . ?
H00T C00O H00U 109.5 . . ?
H00T C00O H00V 109.5 . . ?
H00U C00O H00V 109.5 . . ?
C008 C00P H00W 180.0 . . ?

loop_
_geom_bond_atom_site_label_1
_geom_bond_atom_site_label_2
_geom_bond_distance
_geom_bond_site_symmetry_2
_geom_bond_publ_flag
O001 C00E 1.214(4) . ?
O002 C004 1.371(4) . ?
O002 C00J 1.419(4) . ?
C003 C00A 1.377(5) . ?
C003 C00C 1.391(4) . ?
C003 C00H 1.516(5) . ?
C004 C00D 1.387(5) . ?
C004 C00G 1.381(5) . ?
C005 C006 1.577(4) . ?
C005 C007 1.539(4) . ?
C005 C008 1.476(4) . ?
C005 C00B 1.558(4) . ?
C006 C00E 1.531(4) . ?
C006 C00K 1.536(5) . ?
C006 C00O 1.524(5) . ?
C007 C009 1.388(5) . ?
C007 C00I 1.385(5) . ?
C008 C00P 1.165(5) . ?
C009 H009 0.9300 . ?
C009 C00M 1.395(5) . ?
C00A H00A 0.9300 . ?
C00A C00D 1.391(5) . ?
C00B H00B 0.9700 . ?
C00B H00C 0.9700 . ?
C00B C00F 1.529(4) . ?
C00C H00D 0.9300 . ?
C00C C00G 1.380(5) . ?
C00D H00E 0.9300 . ?
C00E C00F 1.518(4) . ?
C00F H00F 0.9800 . ?
C00F C00H 1.532(5) . ?
C00G H00G 0.9300 . ?
C00H H00H 0.9700 . ?
C00H H00I 0.9700 . ?
C00I H00J 0.9300 . ?
C00I C00L 1.389(5) . ?
C00J H00K 0.9600 . ?
C00J H00L 0.9600 . ?
C00J H00M 0.9600 . ?
C00K H00N 0.9600 . ?
C00K H00O 0.9600 . ?
C00K H00P 0.9600 . ?
C00L H00Q 0.9300 . ?
C00L C00N 1.375(6) . ?
C00M H00R 0.9300 . ?
C00M C00N 1.359(6) . ?
C00N H00S 0.9300 . ?
C00O H00T 0.9600 . ?
C00O H00U 0.9600 . ?
C00O H00V 0.9600 . ?
C00P H00W 0.9300 . ?

loop_
_geom_torsion_atom_site_label_1
_geom_torsion_atom_site_label_2
_geom_torsion_atom_site_label_3
_geom_torsion_atom_site_label_4
_geom_torsion
_geom_torsion_site_symmetry_1
_geom_torsion_site_symmetry_2
_geom_torsion_site_symmetry_3
_geom_torsion_site_symmetry_4
_geom_torsion_publ_flag
O001 C00E C00F C00B -175.9(3) . . . . ?
O001 C00E C00F C00H -49.9(5) . . . . ?
O002 C004 C00D C00A -178.9(3) . . . . ?
O002 C004 C00G C00C 179.1(3) . . . . ?
C003 C00A C00D C004 0.1(5) . . . . ?
C003 C00C C00G C004 -0.6(5) . . . . ?
C005 C006 C00E O001 -159.5(3) . . . . ?
C005 C006 C00E C00F 20.1(3) . . . . ?
C005 C007 C009 C00M 178.6(3) . . . . ?
C005 C007 C00I C00L -179.4(3) . . . . ?
C005 C00B C00F C00E -28.0(3) . . . . ?
C005 C00B C00F C00H -151.2(3) . . . . ?
C006 C005 C007 C009 111.0(4) . . . . ?
C006 C005 C007 C00I -70.6(4) . . . . ?
C006 C005 C00B C00F 40.7(3) . . . . ?
C006 C00E C00F C00B 4.6(4) . . . . ?
C006 C00E C00F C00H 130.5(3) . . . . ?
C007 C005 C006 C00E -161.0(3) . . . . ?
C007 C005 C006 C00K -48.6(4) . . . . ?
C007 C005 C006 C00O 78.6(4) . . . . ?
C007 C005 C00B C00F 164.8(3) . . . . ?
C007 C009 C00M C00N 0.4(6) . . . . ?
C007 C00I C00L C00N 1.2(6) . . . . ?
C008 C005 C006 C00E 77.6(3) . . . . ?
C008 C005 C006 C00K -170.0(3) . . . . ?
C008 C005 C006 C00O -42.8(4) . . . . ?
C008 C005 C007 C009 -126.6(3) . . . . ?
C008 C005 C007 C00I 51.9(4) . . . . ?
C008 C005 C00B C00F -74.9(3) . . . . ?
C009 C007 C00I C00L -0.9(6) . . . . ?
C009 C00M C00N C00L -0.1(7) . . . . ?
C00A C003 C00C C00G 2.6(5) . . . . ?
C00A C003 C00H C00F 153.8(3) . . . . ?
C00B C005 C006 C00E -36.2(3) . . . . ?
C00B C005 C006 C00K 76.2(3) . . . . ?
C00B C005 C006 C00O -156.6(3) . . . . ?
C00B C005 C007 C009 -6.8(4) . . . . ?
C00B C005 C007 C00I 171.7(3) . . . . ?
C00B C00F C00H C003 -70.3(4) . . . . ?
C00C C003 C00A C00D -2.4(5) . . . . ?
C00C C003 C00H C00F -31.5(5) . . . . ?
C00D C004 C00G C00C -1.8(5) . . . . ?
C00E C00F C00H C003 170.8(3) . . . . ?
C00G C004 C00D C00A 2.0(5) . . . . ?
C00H C003 C00A C00D 172.7(3) . . . . ?
C00H C003 C00C C00G -172.2(3) . . . . ?
C00I C007 C009 C00M 0.1(5) . . . . ?
C00I C00L C00N C00M -0.7(7) . . . . ?
C00J O002 C004 C00D 3.3(5) . . . . ?
C00J O002 C004 C00G -177.6(3) . . . . ?
C00K C006 C00E O001 84.1(4) . . . . ?
C00K C006 C00E C00F -96.3(3) . . . . ?
C00O C006 C00E O001 -35.0(5) . . . . ?
C00O C006 C00E C00F 144.6(3) . . . . ?
